data_7110564
loop_
_publ_author_name
'Davidson, Matthew G.'
'Fox, Mark A.'
'Hibbert, Thomas G.'
'Howard, Judith A. K.'
'Mackinnon, Angus'
'Neretin, Ivan S.'
'Wade, Kenneth'

_publ_section_title
;
 Deboronation of ortho-carborane by an iminophosphorane: crystal
 structures of the novel carborane adduct nido-C2B10H12&#x00B7;HNP(NMe2)3
 and the borenium salt [(Me2N)3PNHBNP(NMe2)3]2O2+(C2B9H12&#x2212;)2
;
_journal_issue 17
_journal_name_full 'Chemical Communications'
_journal_page_first 1649
_journal_paper_doi 10.1039/a903030a
_journal_year 1999
_chemical_formula_moiety 'C24 H74 B2 N16 O P4 2+,(C2 B9 H12 1-)2'
_chemical_formula_sum 'C28 H98 B20 N16 O P4'
_chemical_formula_weight 1015.30
_chemical_name_common '7,8-dicarba-nido-undecaborane borenium salt'
_chemical_name_systematic
; 
 ? 
;
_space_group_IT_number 19
_symmetry_cell_setting orthorhombic
_symmetry_space_group_name_Hall 'P 2ac 2ab'
_symmetry_space_group_name_H-M 'P 21 21 21'
_atom_sites_solution_hydrogens geom
_atom_sites_solution_primary direct
_atom_sites_solution_secondary difmap
_audit_creation_method SHELXL-97
_cell_angle_alpha 90.00
_cell_angle_beta 90.00
_cell_angle_gamma 90.00
_cell_formula_units_Z 4
_cell_length_a 14.105(3)
_cell_length_b 16.529(3)
_cell_length_c 25.563(5)
_cell_measurement_temperature 150(2)
_cell_volume 5960(2)
_computing_cell_refinement 'Bruker SMART'
_computing_data_collection 'Bruker SMART'
_computing_data_reduction 'Bruker SAINT'
_computing_molecular_graphics SHELXTL
_computing_publication_material SHELXTL
_computing_structure_refinement 'SHELXL-97 (Sheldrick, 1997)'
_computing_structure_solution 'SHELXS-97 (Sheldrick, 1990)'
_diffrn_ambient_temperature 150(2)
_diffrn_detector_area_resol_mean 8
_diffrn_measured_fraction_theta_full 0.936
_diffrn_measured_fraction_theta_max 0.936
_diffrn_measurement_device_type 'SMART 1K CCD area detector'
_diffrn_measurement_method '\w scans'
_diffrn_radiation_monochromator graphite
_diffrn_radiation_source 'fine-focus sealed tube'
_diffrn_radiation_type MoK\a
_diffrn_radiation_wavelength 0.71073
_diffrn_reflns_av_R_equivalents 0.1603
_diffrn_reflns_av_sigmaI/netI 0.3049
_diffrn_reflns_limit_h_max 9
_diffrn_reflns_limit_h_min -19
_diffrn_reflns_limit_k_max 22
_diffrn_reflns_limit_k_min -22
_diffrn_reflns_limit_l_max 30
_diffrn_reflns_limit_l_min -36
_diffrn_reflns_number 44070
_diffrn_reflns_theta_full 30.48
_diffrn_reflns_theta_max 30.48
_diffrn_reflns_theta_min 1.47
_diffrn_standards_decay_% 0
_exptl_absorpt_coefficient_mu 0.168
_exptl_absorpt_correction_type none
_exptl_crystal_density_diffrn 1.132
_exptl_crystal_density_method 'not measured'
_exptl_crystal_description block
_exptl_crystal_F_000 2184
_refine_diff_density_max 0.537
_refine_diff_density_min -0.338
_refine_diff_density_rms 0.061
_refine_ls_abs_structure_details 'Flack H D (1983), Acta Cryst. A39, 876-881'
_refine_ls_abs_structure_Flack -0.04(9)
_refine_ls_extinction_method none
_refine_ls_goodness_of_fit_ref 0.893
_refine_ls_hydrogen_treatment mixed
_refine_ls_matrix_type full
_refine_ls_number_parameters 737
_refine_ls_number_reflns 16579
_refine_ls_number_restraints 0
_refine_ls_restrained_S_all 0.893
_refine_ls_R_factor_all 0.2453
_refine_ls_R_factor_gt 0.0619
_refine_ls_shift/su_max 0.071
_refine_ls_shift/su_mean 0.003
_refine_ls_structure_factor_coef Fsqd
_refine_ls_weighting_details 'calc w=1/[\s^2^(Fo^2^)+(0.0408P)^2^+0.0000P] where P=(Fo^2^+2Fc^2^)/3'
_refine_ls_weighting_scheme calc
_refine_ls_wR_factor_gt 0.0949
_refine_ls_wR_factor_ref 0.1383
_reflns_number_gt 5792
_reflns_number_total 16579
_reflns_threshold_expression >2sigma(I)
_cod_data_source_file 903030asup1.cif
_cod_data_source_block (6)
_cod_depositor_comments
;
The following automatic conversions were performed:

'_symmetry_cell_setting' value 'Orthorhombic' changed to
'orthorhombic' according to
/home/saulius/struct/CIF-dictionaries/cif_core.dic dictionary named
'cif_core.dic' version 2.4.2 from 2011-04-26.

Automatic conversion script
Id: cif_fix_values 1891 2012-01-12 08:04:46Z andrius 
;
_cod_original_sg_symbol_H-M P2(1)2(1)2(1)
_cod_database_code 7110564

loop_
_symmetry_equiv_pos_as_xyz
'x, y, z'
'-x+1/2, -y, z+1/2'
'-x, y+1/2, -z+1/2'
'x+1/2, -y+1/2, -z'

loop_
_atom_site_label
_atom_site_type_symbol
_atom_site_fract_x
_atom_site_fract_y
_atom_site_fract_z
_atom_site_U_iso_or_equiv
_atom_site_adp_type
_atom_site_occupancy
_atom_site_symmetry_multiplicity
_atom_site_calc_flag
_atom_site_refinement_flags
O1 O -0.94607(18) -1.50176(16) -0.39933(10) 0.0307(7) Uani 1 1 d .
P1 P -1.19747(8) -1.43528(7) -0.34746(4) 0.0292(3) Uani 1 1 d .
B1'' B -0.9451(4) -1.1071(4) -0.4584(3) 0.0561(17) Uani 1 1 d .
H1'' H -0.916(3) -1.142(3) -0.4845(17) 0.067 Uiso 1 1 d .
B1' B -0.4548(5) -1.1611(4) -0.1980(3) 0.0604(19) Uani 1 1 d .
H1' H -0.421(3) -1.121(3) -0.1772(17) 0.073 Uiso 1 1 d .
N1 N -1.1073(2) -1.4593(2) -0.37883(12) 0.0299(8) Uani 1 1 d .
B1 B -1.0107(4) -1.4658(3) -0.36656(18) 0.0280(12) Uani 1 1 d .
P2 P -0.84112(8) -1.64949(7) -0.46158(4) 0.0317(3) Uani 1 1 d .
B2'' B -1.0006(4) -1.0161(4) -0.4759(2) 0.0525(17) Uani 1 1 d .
H2'' H -1.009(3) -0.986(3) -0.5116(15) 0.063 Uiso 1 1 d .
B2' B -0.4149(6) -1.1861(6) -0.2589(3) 0.088(3) Uani 1 1 d .
H2' H -0.346(4) -1.165(3) -0.282(2) 0.106 Uiso 1 1 d .
N2 N -0.9058(2) -1.5785(2) -0.47953(11) 0.0308(9) Uani 1 1 d .
B2 B -0.9564(3) -1.5189(3) -0.4533(2) 0.0313(12) Uani 1 1 d .
P3 P -0.86400(8) -1.41536(7) -0.29639(4) 0.0326(3) Uani 1 1 d .
B3'' B -0.9017(4) -1.0140(4) -0.4358(3) 0.0524(17) Uani 1 1 d .
H3'' H -0.837(3) -0.983(2) -0.4465(15) 0.063 Uiso 1 1 d .
B3' B -0.5163(6) -1.1260(5) -0.2518(3) 0.087(2) Uani 1 1 d .
H3' H -0.518(4) -1.052(3) -0.2721(18) 0.104 Uiso 1 1 d .
N3 N -0.9703(3) -1.4361(2) -0.31748(14) 0.0330(10) Uani 1 1 d .
H3 H -1.012(3) -1.431(2) -0.2969(13) 0.032(14) Uiso 1 1 d .
P4 P -1.03359(8) -1.44624(7) -0.54230(4) 0.0336(3) Uani 1 1 d .
B4'' B -0.9059(4) -1.0975(4) -0.3929(2) 0.0514(17) Uani 1 1 d .
H4'' H -0.849(3) -1.128(3) -0.3771(16) 0.062 Uiso 1 1 d .
B4' B -0.5813(5) -1.1618(5) -0.2022(3) 0.073(2) Uani 1 1 d .
H4' H -0.620(4) -1.130(3) -0.1811(18) 0.088 Uiso 1 1 d .
N4 N -1.0235(2) -1.4664(2) -0.48074(13) 0.0309(9) Uani 1 1 d .
H4 H -1.071(3) -1.449(2) -0.4610(14) 0.030(12) Uiso 1 1 d .
B5 B -1.0138(4) -1.1519(4) -0.4070(3) 0.065(2) Uani 1 1 d .
H5 H -1.022(3) -1.214(3) -0.4067(17) 0.079 Uiso 1 1 d .
B5' B -0.5181(6) -1.2452(6) -0.1725(3) 0.095(3) Uani 1 1 d .
H5' H -0.519(4) -1.258(3) -0.136(2) 0.114 Uiso 1 1 d .
B6 B -1.0702(4) -1.1004(4) -0.4596(3) 0.0606(19) Uani 1 1 d .
H6 H -1.116(3) -1.130(3) -0.4852(17) 0.073 Uiso 1 1 d .
B6' B -0.4167(6) -1.2567(5) -0.2057(4) 0.097(3) Uani 1 1 d .
H6' H -0.347(4) -1.281(3) -0.196(2) 0.116 Uiso 1 1 d .
C7'' C -1.0943(4) -1.0094(3) -0.4321(2) 0.0621(16) Uani 1 1 d .
H7'' H -1.152(3) -0.981(3) -0.4484(16) 0.074 Uiso 1 1 d .
C7' C -0.4603(9) -1.2736(4) -0.2700(3) 0.133(4) Uani 1 1 d .
H7' H -0.437(5) -1.309(4) -0.304(3) 0.15(3) Uiso 1 1 d .
C8'' C -1.0009(4) -0.9615(3) -0.4179(2) 0.0560(15) Uani 1 1 d .
H8'' H -1.008(3) -0.895(3) -0.4257(16) 0.067(14) Uiso 1 1 d .
C8' C -0.5179(5) -1.2096(6) -0.2901(3) 0.115(3) Uani 1 1 d .
H8' H -0.488(5) -1.188(4) -0.332(2) 0.13(2) Uiso 1 1 d .
B9 B -0.9422(5) -1.0019(4) -0.3704(2) 0.0521(17) Uani 1 1 d .
H9 H -0.894(3) -0.964(2) -0.3455(15) 0.056(13) Uiso 1 1 d .
B9' B -0.6131(5) -1.1920(4) -0.2648(2) 0.0521(17) Uani 1 1 d .
H9' H -0.677(3) -1.168(3) -0.2883(16) 0.073(15) Uiso 1 1 d .
B10 B -1.0067(5) -1.0897(4) -0.3512(3) 0.0601(18) Uani 1 1 d .
H10 H -1.005(4) -1.113(3) -0.3109(19) 0.103(19) Uiso 1 1 d .
H12 H -1.073(6) -1.038(5) -0.359(3) 0.20(3) Uiso 1 1 d .
B10' B -0.6185(6) -1.2596(6) -0.2092(3) 0.093(3) Uani 1 1 d .
H10' H -0.670(5) -1.281(4) -0.198(2) 0.13(3) Uiso 1 1 d .
H12' H -0.599(5) -1.285(4) -0.251(3) 0.15(3) Uiso 1 1 d .
B11 B -1.1072(4) -1.0869(3) -0.3930(3) 0.0526(17) Uani 1 1 d .
H11 H -1.186(3) -1.112(2) -0.3841(13) 0.040(11) Uiso 1 1 d .
B11' B -0.5025(5) -1.3204(4) -0.2277(3) 0.070(2) Uani 1 1 d .
H11' H -0.501(4) -1.374(3) -0.213(2) 0.10(2) Uiso 1 1 d .
C11 C -1.2820(3) -1.5280(3) -0.42210(18) 0.0603(15) Uani 1 1 d .
H11A H -1.3108 -1.5080 -0.4536 0.090 Uiso 1 1 calc R
H11B H -1.3143 -1.5761 -0.4109 0.090 Uiso 1 1 calc R
H11C H -1.2166 -1.5402 -0.4286 0.090 Uiso 1 1 calc R
N11 N -1.2888(2) -1.4660(2) -0.38101(13) 0.0391(10) Uani 1 1 d .
C12 C -1.3873(3) -1.4477(3) -0.36674(18) 0.0549(14) Uani 1 1 d .
H12A H -1.4192 -1.4240 -0.3961 0.082 Uiso 1 1 calc R
H12B H -1.3881 -1.4105 -0.3379 0.082 Uiso 1 1 calc R
H12C H -1.4191 -1.4967 -0.3568 0.082 Uiso 1 1 calc R
N12 N -1.1915(2) -1.4711(2) -0.28691(12) 0.0357(9) Uani 1 1 d .
C13 C -1.1586(3) -1.5546(3) -0.27961(17) 0.0456(12) Uani 1 1 d .
H13A H -1.1344 -1.5610 -0.2447 0.068 Uiso 1 1 calc R
H13B H -1.1093 -1.5662 -0.3044 0.068 Uiso 1 1 calc R
H13C H -1.2105 -1.5912 -0.2849 0.068 Uiso 1 1 calc R
N13 N -1.2212(2) -1.3386(2) -0.33742(13) 0.0337(9) Uani 1 1 d .
C14 C -1.2661(3) -1.4516(3) -0.24845(16) 0.0576(15) Uani 1 1 d .
H14A H -1.2412 -1.4574 -0.2137 0.086 Uiso 1 1 calc R
H14A H -1.3187 -1.4877 -0.2531 0.086 Uiso 1 1 calc R
H14B H -1.2869 -1.3968 -0.2536 0.086 Uiso 1 1 calc R
C15 C -1.1624(3) -1.2927(3) -0.30020(18) 0.0537(14) Uani 1 1 d .
H15A H -1.1955 -1.2448 -0.2896 0.081 Uiso 1 1 calc R
H15B H -1.1037 -1.2779 -0.3167 0.081 Uiso 1 1 calc R
H15C H -1.1494 -1.3256 -0.2701 0.081 Uiso 1 1 calc R
C16 C -1.2517(3) -1.2881(3) -0.38148(17) 0.0460(13) Uani 1 1 d .
H16A H -1.2955 -1.2479 -0.3693 0.069 Uiso 1 1 calc R
H16B H -1.2821 -1.3213 -0.4073 0.069 Uiso 1 1 calc R
H16C H -1.1975 -1.2620 -0.3967 0.069 Uiso 1 1 calc R
C21 C -0.9037(4) -1.7808(3) -0.5110(2) 0.0632(16) Uani 1 1 d .
H21A H -0.8806 -1.8276 -0.5292 0.095 Uiso 1 1 calc R
H21B H -0.9557 -1.7577 -0.5300 0.095 Uiso 1 1 calc R
H21C H -0.9247 -1.7963 -0.4767 0.095 Uiso 1 1 calc R
N21 N -0.8281(2) -1.7215(2) -0.50643(13) 0.0358(9) Uani 1 1 d .
C22 C -0.7890(4) -1.6974(3) -0.55703(16) 0.0556(14) Uani 1 1 d .
H22A H -0.7656 -1.7443 -0.5750 0.083 Uiso 1 1 calc R
H22B H -0.7381 -1.6597 -0.5517 0.083 Uiso 1 1 calc R
H22A H -0.8378 -1.6723 -0.5776 0.083 Uiso 1 1 calc R
N22 N -0.7313(2) -1.6221(2) -0.45156(13) 0.0357(9) Uani 1 1 d .
C23 C -0.7120(3) -1.5443(3) -0.42534(16) 0.0426(12) Uani 1 1 d .
H23A H -0.6802 -1.5541 -0.3927 0.064 Uiso 1 1 calc R
H23B H -0.7707 -1.5168 -0.4189 0.064 Uiso 1 1 calc R
H23C H -0.6725 -1.5115 -0.4474 0.064 Uiso 1 1 calc R
N23 N -0.8831(3) -1.6950(2) -0.40875(13) 0.0391(10) Uani 1 1 d .
C24 C -0.6474(3) -1.6730(3) -0.45800(19) 0.0529(13) Uani 1 1 d .
H24A H -0.6033 -1.6468 -0.4810 0.079 Uiso 1 1 calc R
H24B H -0.6657 -1.7242 -0.4727 0.079 Uiso 1 1 calc R
H24C H -0.6181 -1.6817 -0.4246 0.079 Uiso 1 1 calc R
C25 C -0.9835(3) -1.6978(3) -0.39602(19) 0.0533(14) Uani 1 1 d .
H25A H -0.9922 -1.6839 -0.3599 0.080 Uiso 1 1 calc R
H25B H -1.0073 -1.7513 -0.4022 0.080 Uiso 1 1 calc R
H25C H -1.0172 -1.6599 -0.4176 0.080 Uiso 1 1 calc R
C26 C -0.8263(4) -1.7551(3) -0.38094(18) 0.0609(16) Uani 1 1 d .
H26A H -0.8370 -1.7500 -0.3440 0.091 Uiso 1 1 calc R
H26B H -0.7604 -1.7464 -0.3884 0.091 Uiso 1 1 calc R
H26C H -0.8442 -1.8084 -0.3922 0.091 Uiso 1 1 calc R
C31 C -0.7007(3) -1.3798(3) -0.34480(19) 0.0583(14) Uani 1 1 d .
H31A H -0.6759 -1.3963 -0.3781 0.087 Uiso 1 1 calc R
H31B H -0.6786 -1.4162 -0.3182 0.087 Uiso 1 1 calc R
H31C H -0.6796 -1.3259 -0.3370 0.087 Uiso 1 1 calc R
N31 N -0.8052(2) -1.3815(2) -0.34648(13) 0.0371(9) Uani 1 1 d .
C32 C -0.8448(4) -1.3306(3) -0.38733(17) 0.0580(14) Uani 1 1 d .
H32A H -0.8268 -1.3514 -0.4209 0.087 Uiso 1 1 calc R
H32B H -0.8210 -1.2764 -0.3835 0.087 Uiso 1 1 calc R
H32C H -0.9127 -1.3301 -0.3845 0.087 Uiso 1 1 calc R
N32 N -0.8143(2) -1.4937(2) -0.27047(12) 0.0367(9) Uani 1 1 d .
C33 C -0.8324(3) -1.5749(2) -0.28976(16) 0.0452(12) Uani 1 1 d .
H33A H -0.8600 -1.6069 -0.2624 0.068 Uiso 1 1 calc R
H33B H -0.7739 -1.5991 -0.3008 0.068 Uiso 1 1 calc R
H33C H -0.8754 -1.5723 -0.3188 0.068 Uiso 1 1 calc R
N33 N -0.8667(3) -1.3480(2) -0.24957(13) 0.0377(9) Uani 1 1 d .
C34 C -0.7390(3) -1.4894(3) -0.23053(17) 0.0592(15) Uani 1 1 d .
H34A H -0.6812 -1.5108 -0.2447 0.089 Uiso 1 1 calc R
H34B H -0.7574 -1.5206 -0.2005 0.089 Uiso 1 1 calc R
H34C H -0.7295 -1.4341 -0.2204 0.089 Uiso 1 1 calc R
C35 C -0.8712(4) -1.2616(3) -0.26189(19) 0.0554(15) Uani 1 1 d .
H35A H -0.8450 -1.2310 -0.2334 0.083 Uiso 1 1 calc R
H35B H -0.9361 -1.2460 -0.2672 0.083 Uiso 1 1 calc R
H35C H -0.8355 -1.2510 -0.2931 0.083 Uiso 1 1 calc R
C36 C -0.9094(4) -1.3671(3) -0.19873(19) 0.0671(16) Uani 1 1 d .
H36A H -0.8722 -1.3433 -0.1713 0.101 Uiso 1 1 calc R
H36B H -0.9113 -1.4247 -0.1941 0.101 Uiso 1 1 calc R
H36C H -0.9727 -1.3459 -0.1975 0.101 Uiso 1 1 calc R
C41 C -0.8515(4) -1.3989(3) -0.5402(2) 0.0751(17) Uani 1 1 d .
H41A H -0.8191 -1.3639 -0.5643 0.113 Uiso 1 1 calc R
H41B H -0.8077 -1.4379 -0.5264 0.113 Uiso 1 1 calc R
H41C H -0.8774 -1.3674 -0.5121 0.113 Uiso 1 1 calc R
N41 N -0.9277(2) -1.4406(2) -0.56734(13) 0.0426(10) Uani 1 1 d .
C42 C -0.8971(4) -1.4878(4) -0.6124(2) 0.0766(18) Uani 1 1 d .
H42A H -0.8806 -1.4519 -0.6405 0.115 Uiso 1 1 calc R
H42B H -0.9477 -1.5228 -0.6234 0.115 Uiso 1 1 calc R
H42C H -0.8429 -1.5197 -0.6030 0.115 Uiso 1 1 calc R
N42 N -1.0857(3) -1.3594(2) -0.54956(15) 0.0421(10) Uani 1 1 d .
C43 C -1.0397(5) -1.2859(3) -0.5625(3) 0.113(3) Uani 1 1 d .
H43A H -1.0771 -1.2568 -0.5875 0.170 Uiso 1 1 calc R
H43B H -0.9785 -1.2974 -0.5771 0.170 Uiso 1 1 calc R
H43C H -1.0322 -1.2538 -0.5315 0.170 Uiso 1 1 calc R
N43 N -1.0995(3) -1.5114(2) -0.57170(13) 0.0396(10) Uani 1 1 d .
C44 C -1.1790(3) -1.3466(3) -0.5259(2) 0.0655(16) Uani 1 1 d .
H44A H -1.2175 -1.3145 -0.5489 0.098 Uiso 1 1 calc R
H44B H -1.1717 -1.3190 -0.4931 0.098 Uiso 1 1 calc R
H44C H -1.2091 -1.3980 -0.5201 0.098 Uiso 1 1 calc R
C45 C -1.1416(3) -1.4957(3) -0.62328(14) 0.0521(14) Uani 1 1 d .
H45A H -1.2086 -1.5053 -0.6218 0.078 Uiso 1 1 calc R
H45B H -1.1135 -1.5311 -0.6487 0.078 Uiso 1 1 calc R
H45C H -1.1301 -1.4405 -0.6330 0.078 Uiso 1 1 calc R
C46 C -1.1069(3) -1.5956(3) -0.55466(18) 0.0510(14) Uani 1 1 d .
H46A H -1.1725 -1.6099 -0.5508 0.077 Uiso 1 1 calc R
H46B H -1.0751 -1.6020 -0.5217 0.077 Uiso 1 1 calc R
H46C H -1.0779 -1.6302 -0.5802 0.077 Uiso 1 1 calc R

loop_
_atom_site_aniso_label
_atom_site_aniso_U_11
_atom_site_aniso_U_22
_atom_site_aniso_U_33
_atom_site_aniso_U_23
_atom_site_aniso_U_13
_atom_site_aniso_U_12
O1 0.0255(16) 0.0391(18) 0.0276(16) -0.0044(14) -0.0022(14) 0.0095(14)
P1 0.0261(6) 0.0289(7) 0.0326(6) -0.0011(5) 0.0018(6) 0.0005(6)
B1'' 0.036(4) 0.046(4) 0.087(5) -0.012(4) 0.004(4) 0.008(3)
B1' 0.053(4) 0.063(5) 0.065(4) -0.021(4) -0.020(4) -0.004(4)
N1 0.023(2) 0.036(2) 0.0306(19) -0.0027(16) 0.0000(17) 0.0027(17)
B1 0.033(3) 0.022(3) 0.028(3) 0.000(2) 0.000(3) 0.004(2)
P2 0.0309(7) 0.0299(7) 0.0344(6) -0.0022(6) 0.0027(6) 0.0025(6)
B2'' 0.036(3) 0.049(4) 0.072(4) -0.001(3) 0.007(4) 0.006(3)
B2' 0.059(5) 0.132(9) 0.073(6) -0.032(5) 0.012(4) -0.004(5)
N2 0.0271(19) 0.035(2) 0.031(2) 0.0015(17) 0.0041(16) 0.0093(18)
B2 0.021(3) 0.032(3) 0.041(3) -0.001(3) 0.000(3) 0.001(2)
P3 0.0303(7) 0.0315(7) 0.0359(7) -0.0035(6) -0.0012(6) 0.0015(6)
B3'' 0.032(3) 0.051(4) 0.074(5) 0.001(3) -0.004(3) -0.004(3)
B3' 0.073(6) 0.087(6) 0.101(6) 0.016(5) -0.021(5) -0.015(5)
N3 0.023(2) 0.041(2) 0.034(2) -0.010(2) 0.006(2) 0.003(2)
P4 0.0305(7) 0.0394(7) 0.0310(6) 0.0007(6) 0.0003(6) 0.0082(6)
B4'' 0.037(4) 0.049(4) 0.068(4) 0.012(3) -0.004(3) 0.003(3)
B4' 0.045(4) 0.093(6) 0.081(5) -0.054(5) 0.001(4) 0.020(4)
N4 0.027(2) 0.034(2) 0.031(2) -0.0017(17) 0.0000(19) 0.0081(19)
B5 0.035(4) 0.036(4) 0.125(6) 0.007(4) 0.001(4) -0.006(3)
B5' 0.067(5) 0.182(10) 0.037(4) 0.051(5) -0.008(4) -0.011(6)
B6 0.031(3) 0.050(4) 0.100(5) -0.018(4) -0.007(4) 0.003(3)
B6' 0.067(5) 0.088(6) 0.135(8) -0.031(6) -0.053(6) 0.025(5)
C7'' 0.031(3) 0.050(4) 0.105(5) 0.016(3) -0.003(3) 0.003(3)
C7' 0.258(12) 0.053(5) 0.088(6) 0.000(4) 0.057(7) 0.057(6)
C8'' 0.045(3) 0.038(3) 0.085(4) 0.001(3) 0.008(3) -0.008(3)
C8' 0.061(5) 0.233(10) 0.051(4) -0.009(6) 0.007(4) 0.056(6)
B9 0.052(4) 0.045(4) 0.059(4) 0.006(3) -0.008(4) 0.000(3)
B9' 0.051(4) 0.051(4) 0.054(4) 0.009(3) -0.012(4) 0.001(3)
B10 0.043(4) 0.056(4) 0.081(5) 0.018(4) 0.012(4) 0.005(3)
B10' 0.080(6) 0.134(8) 0.064(5) 0.029(5) -0.013(5) -0.068(6)
B11 0.036(4) 0.035(4) 0.087(5) -0.005(3) 0.005(4) -0.006(3)
B11' 0.077(5) 0.031(4) 0.103(6) 0.015(4) -0.036(5) 0.003(4)
C11 0.046(3) 0.065(4) 0.070(3) -0.020(3) -0.011(3) -0.003(3)
N11 0.027(2) 0.040(2) 0.050(2) -0.0050(19) -0.003(2) -0.0001(19)
C12 0.030(3) 0.064(4) 0.071(4) 0.004(3) -0.001(3) 0.001(3)
N12 0.032(2) 0.038(2) 0.037(2) 0.0099(17) 0.011(2) 0.0071(18)
C13 0.041(3) 0.038(3) 0.057(3) 0.011(2) -0.003(3) 0.003(3)
N13 0.035(2) 0.026(2) 0.040(2) -0.0017(18) 0.0040(19) 0.0041(18)
C14 0.052(3) 0.078(4) 0.042(3) 0.019(3) 0.019(3) 0.017(3)
C15 0.058(3) 0.037(3) 0.066(3) -0.021(3) -0.003(3) 0.009(3)
C16 0.054(3) 0.034(3) 0.050(3) 0.009(2) 0.011(3) 0.008(3)
C21 0.080(4) 0.043(3) 0.067(4) -0.014(3) 0.002(3) -0.015(3)
N21 0.032(2) 0.033(2) 0.042(2) -0.0045(18) 0.006(2) -0.0014(18)
C22 0.064(4) 0.053(3) 0.050(3) -0.017(3) 0.014(3) -0.006(3)
N22 0.026(2) 0.032(2) 0.050(2) -0.0053(19) -0.0010(19) 0.0069(17)
C23 0.035(3) 0.042(3) 0.052(3) -0.006(2) -0.009(2) -0.002(2)
N23 0.041(2) 0.034(2) 0.042(2) 0.0110(18) 0.004(2) -0.0017(19)
C24 0.037(3) 0.051(3) 0.071(3) -0.004(3) 0.002(3) 0.015(3)
C25 0.055(4) 0.042(3) 0.064(3) 0.000(3) 0.021(3) 0.000(3)
C26 0.081(4) 0.046(3) 0.056(3) 0.024(3) 0.000(3) 0.002(3)
C31 0.044(3) 0.069(4) 0.062(3) -0.016(3) 0.013(3) -0.025(3)
N31 0.033(2) 0.043(2) 0.035(2) -0.0001(19) 0.007(2) -0.0047(19)
C32 0.074(4) 0.046(3) 0.054(3) 0.009(3) 0.006(3) 0.001(3)
N32 0.037(2) 0.034(2) 0.039(2) -0.0001(18) -0.0082(19) 0.0012(19)
C33 0.055(3) 0.033(3) 0.048(3) -0.003(2) -0.007(3) 0.011(2)
N33 0.039(2) 0.037(2) 0.037(2) -0.0081(18) -0.0031(19) -0.003(2)
C34 0.053(3) 0.060(4) 0.064(3) -0.001(3) -0.028(3) 0.009(3)
C35 0.054(3) 0.032(3) 0.080(4) -0.015(3) -0.004(3) -0.003(3)
C36 0.086(4) 0.069(4) 0.046(3) -0.018(3) 0.015(3) -0.003(3)
C41 0.052(3) 0.103(5) 0.071(3) 0.017(4) 0.011(4) -0.032(3)
N41 0.029(2) 0.062(3) 0.037(2) 0.002(2) 0.0015(19) 0.008(2)
C42 0.055(4) 0.101(5) 0.074(4) -0.017(4) 0.023(3) 0.010(4)
N42 0.039(2) 0.032(2) 0.055(3) 0.007(2) 0.007(2) 0.0050(19)
C43 0.117(6) 0.054(4) 0.169(7) 0.038(4) 0.073(5) 0.038(4)
N43 0.045(2) 0.043(3) 0.030(2) -0.0072(19) -0.0086(19) 0.001(2)
C44 0.046(3) 0.052(3) 0.099(4) 0.010(3) 0.003(3) 0.013(3)
C45 0.057(3) 0.071(3) 0.028(2) -0.005(3) -0.007(3) 0.006(3)
C46 0.049(3) 0.045(3) 0.059(3) -0.012(3) -0.012(3) 0.005(3)

loop_
_atom_type_symbol
_atom_type_description
_atom_type_scat_dispersion_real
_atom_type_scat_dispersion_imag
_atom_type_scat_source
C C 0.0033 0.0016 'International Tables Vol C Tables 4.2.6.8 and 6.1.1.4'
H H 0.0000 0.0000 'International Tables Vol C Tables 4.2.6.8 and 6.1.1.4'
N N 0.0061 0.0033 'International Tables Vol C Tables 4.2.6.8 and 6.1.1.4'
P P 0.1023 0.0942 'International Tables Vol C Tables 4.2.6.8 and 6.1.1.4'
B B 0.0013 0.0007 'International Tables Vol C Tables 4.2.6.8 and 6.1.1.4'
O O 0.0106 0.0060 'International Tables Vol C Tables 4.2.6.8 and 6.1.1.4'

loop_
_geom_angle_atom_site_label_1
_geom_angle_atom_site_label_2
_geom_angle_atom_site_label_3
_geom_angle
B1 O1 B2 127.8(3)
N1 P1 N11 107.22(17)
N1 P1 N13 119.51(18)
N11 P1 N13 102.88(18)
N1 P1 N12 110.38(17)
N11 P1 N12 114.84(18)
N13 P1 N12 102.14(17)
B2'' B1'' B3'' 59.1(3)
B2'' B1'' B6 59.8(3)
B3'' B1'' B6 107.4(4)
B2'' B1'' B4'' 107.7(5)
B3'' B1'' B4'' 60.1(4)
B6 B1'' B4'' 108.8(5)
B2'' B1'' B5 107.4(4)
B3'' B1'' B5 108.0(5)
B6 B1'' B5 60.0(4)
B4'' B1'' B5 60.8(4)
B2'' B1'' H1'' 121(3)
B3'' B1'' H1'' 127(3)
B6 B1'' H1'' 117(3)
B4'' B1'' H1'' 125(3)
B5 B1'' H1'' 119(3)
B6' B1' B2' 63.9(5)
B6' B1' B3' 112.5(6)
B2' B1' B3' 61.3(5)
B6' B1' B5' 57.9(5)
B2' B1' B5' 108.1(6)
B3' B1' B5' 107.6(5)
B6' B1' B4' 107.8(5)
B2' B1' B4' 105.8(5)
B3' B1' B4' 56.8(4)
B5' B1' B4' 61.0(4)
B6' B1' H1' 123(3)
B2' B1' H1' 120(3)
B3' B1' H1' 117(3)
B5' B1' H1' 125(3)
B4' B1' H1' 122(3)
B1 N1 P1 134.4(3)
O1 B1 N1 122.8(4)
O1 B1 N3 114.2(4)
N1 B1 N3 123.0(4)
N2 P2 N22 113.15(18)
N2 P2 N23 111.96(18)
N22 P2 N23 109.70(19)
N2 P2 N21 113.66(18)
N22 P2 N21 101.62(18)
N23 P2 N21 106.07(18)
B3'' B2'' C8'' 59.1(3)
B3'' B2'' C7'' 103.4(4)
C8'' B2'' C7'' 54.2(3)
B3'' B2'' B1'' 60.4(4)
C8'' B2'' B1'' 103.3(4)
C7'' B2'' B1'' 103.3(4)
B3'' B2'' B6 109.1(5)
C8'' B2'' B6 102.1(4)
C7'' B2'' B6 58.1(3)
B1'' B2'' B6 60.5(3)
B3'' B2'' H2'' 127(3)
C8'' B2'' H2'' 120(2)
C7'' B2'' H2'' 116(2)
B1'' B2'' H2'' 133(2)
B6 B2'' H2'' 121(3)
C7' B2' C8' 51.1(5)
C7' B2' B1' 104.4(6)
C8' B2' B1' 101.7(5)
C7' B2' B3' 101.8(6)
C8' B2' B3' 58.7(5)
B1' B2' B3' 60.0(4)
C7' B2' B6' 62.7(6)
C8' B2' B6' 101.3(6)
B1' B2' B6' 57.3(4)
B3' B2' B6' 106.3(6)
C7' B2' H2' 120(3)
C8' B2' H2' 122(3)
B1' B2' H2' 131(3)
B3' B2' H2' 123(3)
B6' B2' H2' 126(3)
B2 N2 P2 134.0(3)
N2 B2 O1 124.0(4)
N2 B2 N4 121.5(4)
O1 B2 N4 114.5(4)
N32 P3 N31 112.21(18)
N32 P3 N3 111.50(19)
N31 P3 N3 106.32(19)
N32 P3 N33 104.82(18)
N31 P3 N33 110.73(19)
N3 P3 N33 111.37(19)
C8'' B3'' B2'' 60.6(3)
C8'' B3'' B1'' 104.4(4)
B2'' B3'' B1'' 60.4(3)
C8'' B3'' B4'' 101.8(4)
B2'' B3'' B4'' 109.0(4)
B1'' B3'' B4'' 60.4(4)
C8'' B3'' B9 55.1(3)
B2'' B3'' B9 107.4(4)
B1'' B3'' B9 107.2(5)
B4'' B3'' B9 59.5(3)
C8'' B3'' H3'' 121(2)
B2'' B3'' H3'' 123(2)
B1'' B3'' H3'' 129(2)
B4'' B3'' H3'' 124(2)
B9 B3'' H3'' 117(2)
B4' B3' C8' 98.1(6)
B4' B3' B1' 63.4(4)
C8' B3' B1' 101.1(6)
B4' B3' B2' 108.9(6)
C8' B3' B2' 59.2(5)
B1' B3' B2' 58.8(4)
B4' B3' B9' 60.3(4)
C8' B3' B9' 51.8(4)
B1' B3' B9' 109.2(5)
B2' B3' B9' 105.0(6)
B4' B3' H3' 128(2)
C8' B3' H3' 122(2)
B1' B3' H3' 129(2)
B2' B3' H3' 120(2)
B9' B3' H3' 119(2)
B1 N3 P3 135.5(3)
B1 N3 H3 108(3)
P3 N3 H3 116(3)
N43 P4 N4 111.58(19)
N43 P4 N42 106.10(19)
N4 P4 N42 109.48(19)
N43 P4 N41 112.6(2)
N4 P4 N41 108.32(18)
N42 P4 N41 108.7(2)
B9 B4'' B3'' 60.6(3)
B9 B4'' B1'' 107.4(4)
B3'' B4'' B1'' 59.5(3)
B9 B4'' B10 60.4(4)
B3'' B4'' B10 110.0(4)
B1'' B4'' B10 108.9(4)
B9 B4'' B5 105.5(4)
B3'' B4'' B5 107.1(4)
B1'' B4'' B5 60.2(4)
B10 B4'' B5 58.8(4)
B9 B4'' H4'' 123(2)
B3'' B4'' H4'' 127(2)
B1'' B4'' H4'' 125(2)
B10 B4'' H4'' 115(2)
B5 B4'' H4'' 119(2)
B3' B4' B10' 115.1(6)
B3' B4' B9' 62.8(4)
B10' B4' B9' 63.4(4)
B3' B4' B1' 59.8(4)
B10' B4' B1' 108.6(6)
B9' B4' B1' 108.4(5)
B3' B4' B5' 108.6(5)
B10' B4' B5' 58.3(5)
B9' B4' B5' 107.2(5)
B1' B4' B5' 59.2(4)
B3' B4' H4' 124(3)
B10' B4' H4' 114(3)
B9' B4' H4' 123(3)
B1' B4' H4' 123(3)
B5' B4' H4' 118(3)
B2 N4 P4 130.2(3)
B2 N4 H4 114(2)
P4 N4 H4 115(2)
B11 B5 B10 61.0(4)
B11 B5 B6 61.4(4)
B10 B5 B6 111.0(5)
B11 B5 B1'' 107.8(5)
B10 B5 B1'' 108.8(5)
B6 B5 B1'' 59.3(3)
B11 B5 B4'' 106.9(5)
B10 B5 B4'' 60.0(4)
B6 B5 B4'' 106.9(4)
B1'' B5 B4'' 59.0(3)
B11 B5 H5 122(3)
B10 B5 H5 126(3)
B6 B5 H5 115(3)
B1'' B5 H5 119(3)
B4'' B5 H5 126(3)
B6' B5' B10' 114.3(6)
B6' B5' B1' 58.2(4)
B10' B5' B1' 108.9(5)
B6' B5' B4' 107.2(5)
B10' B5' B4' 58.0(4)
B1' B5' B4' 59.8(4)
B6' B5' B11' 56.5(5)
B10' B5' B11' 66.2(5)
B1' B5' B11' 100.4(5)
B4' B5' B11' 104.1(4)
B6' B5' H5' 118(4)
B10' B5' H5' 120(4)
B1' B5' H5' 122(4)
B4' B5' H5' 125(4)
B11' B5' H5' 125(3)
C7'' B6 B2'' 60.4(3)
C7'' B6 B1'' 104.4(4)
B2'' B6 B1'' 59.7(3)
C7'' B6 B5 101.6(5)
B2'' B6 B5 108.0(4)
B1'' B6 B5 60.7(4)
C7'' B6 B11 55.8(3)
B2'' B6 B11 106.8(4)
B1'' B6 B11 106.4(5)
B5 B6 B11 58.2(4)
C7'' B6 H6 123(3)
B2'' B6 H6 125(3)
B1'' B6 H6 127(2)
B5 B6 H6 122(3)
B11 B6 H6 118(3)
B5' B6' B1' 63.9(5)
B5' B6' B11' 68.3(5)
B1' B6' B11' 113.2(5)
B5' B6' C7' 101.0(6)
B1' B6' C7' 98.4(5)
B11' B6' C7' 49.5(4)
B5' B6' B2' 108.8(6)
B1' B6' B2' 58.7(5)
B11' B6' B2' 99.3(6)
C7' B6' B2' 53.5(4)
B5' B6' H6' 134(3)
B1' B6' H6' 128(3)
B11' B6' H6' 119(3)
C7' B6' H6' 117(3)
B2' B6' H6' 114(3)
C8'' C7'' B11 110.2(4)
C8'' C7'' B6 111.9(4)
B11 C7'' B6 65.2(4)
C8'' C7'' B2'' 62.9(3)
B11 C7'' B2'' 115.3(4)
B6 C7'' B2'' 61.5(3)
C8'' C7'' H7'' 122(3)
B11 C7'' H7'' 121(3)
B6 C7'' H7'' 113(3)
B2'' C7'' H7'' 112(2)
C8' C7' B11' 115.3(9)
C8' C7' B2' 67.9(5)
B11' C7' B2' 120.6(7)
C8' C7' B6' 114.4(6)
B11' C7' B6' 62.5(5)
B2' C7' B6' 63.8(6)
C8' C7' H7' 107(4)
B11' C7' H7' 115(4)
B2' C7' H7' 120(4)
B6' C7' H7' 135(4)
C7'' C8'' B9 113.1(4)
C7'' C8'' B3'' 111.5(4)
B9 C8'' B3'' 64.6(4)
C7'' C8'' B2'' 63.0(3)
B9 C8'' B2'' 115.2(4)
B3'' C8'' B2'' 60.3(3)
C7'' C8'' H8'' 112(2)
B9 C8'' H8'' 126(2)
B3'' C8'' H8'' 122(2)
B2'' C8'' H8'' 111(2)
C7' C8' B9' 119.5(8)
C7' C8' B3' 112.9(6)
B9' C8' B3' 67.0(5)
C7' C8' B2' 61.0(5)
B9' C8' B2' 120.8(5)
B3' C8' B2' 62.1(5)
C7' C8' H8' 110(3)
B9' C8' H8' 129(3)
B3' C8' H8' 105(3)
B2' C8' H8' 93(3)
C8'' B9 B4'' 106.0(5)
C8'' B9 B3'' 60.3(3)
B4'' B9 B3'' 59.8(3)
C8'' B9 B10 106.4(5)
B4'' B9 B10 60.5(4)
B3'' B9 B10 109.4(5)
C8'' B9 H9 120(2)
B4'' B9 H9 121(2)
B3'' B9 H9 113(2)
B10 B9 H9 128(2)
C8' B9' B4' 102.7(5)
C8' B9' B3' 61.2(5)
B4' B9' B3' 56.9(4)
C8' B9' B10' 104.7(6)
B4' B9' B10' 57.5(4)
B3' B9' B10' 105.3(5)
C8' B9' H9' 122(2)
B4' B9' H9' 125(2)
B3' B9' H9' 119(2)
B10' B9' H9' 126(2)
C8' B9' H12' 78(3)
B4' B9' H12' 92(3)
B3' B9' H12' 117(3)
B10' B9' H12' 40(3)
H9' B9' H12' 124(3)
B5 B10 B11 58.8(4)
B5 B10 B9 106.3(5)
B11 B10 B9 102.8(5)
B5 B10 B4'' 61.2(4)
B11 B10 B4'' 106.2(4)
B9 B10 B4'' 59.1(3)
B5 B10 H10 123(3)
B11 B10 H10 126(3)
B9 B10 H10 122(3)
B4'' B10 H10 121(3)
B5 B10 H12 103(4)
B11 B10 H12 46(4)
B9 B10 H12 78(3)
B4'' B10 H12 123(3)
H10 B10 H12 114(5)
B4' B10' B5' 63.8(5)
B4' B10' B9' 59.0(4)
B5' B10' B9' 108.0(5)
B4' B10' B11' 104.6(5)
B5' B10' B11' 61.3(5)
B9' B10' B11' 95.2(6)
B4' B10' H10' 128(5)
B5' B10' H10' 125(4)
B9' B10' H10' 124(4)
B11' B10' H10' 125(5)
B4' B10' H12' 111(3)
B5' B10' H12' 110(4)
B9' B10' H12' 60(3)
B11' B10' H12' 53(4)
H10' B10' H12' 111(6)
C7'' B11 B5 105.9(5)
C7'' B11 B10 107.4(4)
B5 B11 B10 60.2(4)
C7'' B11 B6 59.0(4)
B5 B11 B6 60.5(4)
B10 B11 B6 109.6(4)
C7'' B11 H12 83(4)
B5 B11 H12 104(4)
B10 B11 H12 46(4)
B6 B11 H12 128(3)
C7'' B11 H11 118.9(17)
B5 B11 H11 122.0(17)
B10 B11 H11 127.9(17)
B6 B11 H11 113.9(17)
H12 B11 H11 116(4)
C7' B11' B6' 68.1(6)
C7' B11' B5' 104.6(5)
B6' B11' B5' 55.2(4)
C7' B11' B10' 104.3(6)
B6' B11' B10' 101.2(5)
B5' B11' B10' 52.5(4)
C7' B11' H12' 83(3)
B6' B11' H12' 120(2)
B5' B11' H12' 86(3)
B10' B11' H12' 36(3)
C7' B11' H11' 141(3)
B6' B11' H11' 115(3)
B5' B11' H11' 108(3)
B10' B11' H11' 113(4)
H12' B11' H11' 120(4)
N11 C11 H11A 109.5
N11 C11 H11B 109.5
H11A C11 H11B 109.5
N11 C11 H11C 109.5
H11A C11 H11C 109.5
H11B C11 H11C 109.5
C12 N11 C11 112.5(4)
C12 N11 P1 123.6(3)
C11 N11 P1 122.8(3)
N11 C12 H12A 109.5
N11 C12 H12B 109.5
H12A C12 H12B 109.5
N11 C12 H12C 109.5
H12A C12 H12C 109.5
H12B C12 H12C 109.5
C13 N12 C14 110.3(3)
C13 N12 P1 118.0(3)
C14 N12 P1 120.5(3)
N12 C13 H13A 109.5
N12 C13 H13B 109.5
H13A C13 H13B 109.5
N12 C13 H13C 109.5
H13A C13 H13C 109.5
H13B C13 H13C 109.5
C16 N13 C15 111.6(3)
C16 N13 P1 119.4(3)
C15 N13 P1 118.9(3)
N12 C14 H14A 109.5
N12 C14 H14A 109.5
H14A C14 H14A 109.5
N12 C14 H14B 109.5
H14A C14 H14B 109.5
H14A C14 H14B 109.5
N13 C15 H15A 109.5
N13 C15 H15B 109.5
H15A C15 H15B 109.5
N13 C15 H15C 109.5
H15A C15 H15C 109.5
H15B C15 H15C 109.5
N13 C16 H16A 109.5
N13 C16 H16B 109.5
H16A C16 H16B 109.5
N13 C16 H16C 109.5
H16A C16 H16C 109.5
H16B C16 H16C 109.5
N21 C21 H21A 109.5
N21 C21 H21B 109.5
H21A C21 H21B 109.5
N21 C21 H21C 109.5
H21A C21 H21C 109.5
H21B C21 H21C 109.5
C21 N21 C22 112.9(3)
C21 N21 P2 117.2(3)
C22 N21 P2 117.2(3)
N21 C22 H22A 109.5
N21 C22 H22B 109.5
H22A C22 H22B 109.5
N21 C22 H22A 109.5
H22A C22 H22A 109.5
H22B C22 H22A 109.5
C24 N22 C23 113.8(3)
C24 N22 P2 126.2(3)
C23 N22 P2 119.2(3)
N22 C23 H23A 109.5
N22 C23 H23B 109.5
H23A C23 H23B 109.5
N22 C23 H23C 109.5
H23A C23 H23C 109.5
H23B C23 H23C 109.5
C25 N23 C26 113.8(4)
C25 N23 P2 123.0(3)
C26 N23 P2 120.7(3)
N22 C24 H24A 109.5
N22 C24 H24B 109.5
H24A C24 H24B 109.5
N22 C24 H24C 109.5
H24A C24 H24C 109.5
H24B C24 H24C 109.5
N23 C25 H25A 109.5
N23 C25 H25B 109.5
H25A C25 H25B 109.5
N23 C25 H25C 109.5
H25A C25 H25C 109.5
H25B C25 H25C 109.5
N23 C26 H26A 109.5
N23 C26 H26B 109.5
H26A C26 H26B 109.5
N23 C26 H26C 109.5
H26A C26 H26C 109.5
H26B C26 H26C 109.5
N31 C31 H31A 109.5
N31 C31 H31B 109.5
H31A C31 H31B 109.5
N31 C31 H31C 109.5
H31A C31 H31C 109.5
H31B C31 H31C 109.5
C32 N31 C31 113.2(4)
C32 N31 P3 124.8(3)
C31 N31 P3 119.6(3)
N31 C32 H32A 109.5
N31 C32 H32B 109.5
H32A C32 H32B 109.5
N31 C32 H32C 109.5
H32A C32 H32C 109.5
H32B C32 H32C 109.5
C33 N32 C34 113.9(4)
C33 N32 P3 121.7(3)
C34 N32 P3 124.0(3)
N32 C33 H33A 109.5
N32 C33 H33B 109.5
H33A C33 H33B 109.5
N32 C33 H33C 109.5
H33A C33 H33C 109.5
H33B C33 H33C 109.5
C35 N33 C36 112.5(4)
C35 N33 P3 120.5(3)
C36 N33 P3 120.7(3)
N32 C34 H34A 109.5
N32 C34 H34B 109.5
H34A C34 H34B 109.5
N32 C34 H34C 109.5
H34A C34 H34C 109.5
H34B C34 H34C 109.5
N33 C35 H35A 109.5
N33 C35 H35B 109.5
H35A C35 H35B 109.5
N33 C35 H35C 109.5
H35A C35 H35C 109.5
H35B C35 H35C 109.5
N33 C36 H36A 109.5
N33 C36 H36B 109.5
H36A C36 H36B 109.5
N33 C36 H36C 109.5
H36A C36 H36C 109.5
H36B C36 H36C 109.5
N41 C41 H41A 109.5
N41 C41 H41B 109.5
H41A C41 H41B 109.5
N41 C41 H41C 109.5
H41A C41 H41C 109.5
H41B C41 H41C 109.5
C41 N41 C42 114.4(4)
C41 N41 P4 121.2(3)
C42 N41 P4 123.5(3)
N41 C42 H42A 109.5
N41 C42 H42B 109.5
H42A C42 H42B 109.5
N41 C42 H42C 109.5
H42A C42 H42C 109.5
H42B C42 H42C 109.5
C43 N42 C44 112.7(4)
C43 N42 P4 125.3(3)
C44 N42 P4 119.1(3)
N42 C43 H43A 109.5
N42 C43 H43B 109.5
H43A C43 H43B 109.5
N42 C43 H43C 109.5
H43A C43 H43C 109.5
H43B C43 H43C 109.5
C46 N43 C45 114.0(3)
C46 N43 P4 122.6(3)
C45 N43 P4 122.3(3)
N42 C44 H44A 109.5
N42 C44 H44B 109.5
H44A C44 H44B 109.5
N42 C44 H44C 109.5
H44A C44 H44C 109.5
H44B C44 H44C 109.5
N43 C45 H45A 109.5
N43 C45 H45B 109.5
H45A C45 H45B 109.5
N43 C45 H45C 109.5
H45A C45 H45C 109.5
H45B C45 H45C 109.5
N43 C46 H46A 109.5
N43 C46 H46B 109.5
H46A C46 H46B 109.5
N43 C46 H46C 109.5
H46A C46 H46C 109.5
H46B C46 H46C 109.5

loop_
_geom_bond_atom_site_label_1
_geom_bond_atom_site_label_2
_geom_bond_distance
O1 B1 1.373(5)
O1 B2 1.416(5)
P1 N1 1.555(3)
P1 N11 1.629(4)
P1 N13 1.652(3)
P1 N12 1.659(3)
B1'' B2'' 1.754(8)
B1'' B3'' 1.754(9)
B1'' B6 1.768(8)
B1'' B4'' 1.769(9)
B1'' B5 1.792(9)
B1'' H1'' 0.97(4)
B1' B6' 1.681(10)
B1' B2' 1.707(10)
B1' B3' 1.728(10)
B1' B5' 1.776(11)
B1' B4' 1.788(9)
B1' H1' 0.97(4)
N1 B1 1.402(6)
B1 N3 1.463(5)
P2 N2 1.554(3)
P2 N22 1.635(3)
P2 N23 1.656(4)
P2 N21 1.663(3)
B2'' B3'' 1.731(8)
B2'' C8'' 1.735(8)
B2'' C7'' 1.736(8)
B2'' B6 1.755(9)
B2'' H2'' 1.05(4)
B2' C7' 1.607(11)
B2' C8' 1.702(10)
B2' B3' 1.750(12)
B2' B6' 1.793(13)
B2' H2' 1.19(5)
N2 B2 1.389(5)
B2 N4 1.464(6)
P3 N32 1.614(4)
P3 N31 1.625(3)
P3 N3 1.630(4)
P3 N33 1.635(3)
B3'' C8'' 1.709(8)
B3'' B4'' 1.764(8)
B3'' B9 1.778(9)
B3'' H3'' 1.07(4)
B3' B4' 1.674(11)
B3' C8' 1.693(11)
B3' B9' 1.779(10)
B3' H3' 1.32(5)
N3 H3 0.79(4)
P4 N43 1.609(4)
P4 N4 1.615(3)
P4 N42 1.624(4)
P4 N41 1.628(4)
B4'' B9 1.758(9)
B4'' B10 1.782(9)
B4'' B5 1.803(8)
B4'' H4'' 1.03(4)
B4' B10' 1.709(11)
B4' B9' 1.736(9)
B4' B5' 1.808(11)
B4' H4' 0.93(5)
N4 H4 0.89(4)
B5 B11 1.737(9)
B5 B10 1.761(10)
B5 B6 1.779(10)
B5 H5 1.04(5)
B5' B6' 1.674(12)
B5' B10' 1.715(11)
B5' B11' 1.894(11)
B5' H5' 0.96(5)
B6 C7'' 1.696(8)
B6 B11 1.795(10)
B6 H6 1.04(4)
B6' B11' 1.700(10)
B6' C7' 1.778(13)
B6' H6' 1.10(6)
C7'' C8'' 1.580(7)
C7'' B11 1.636(8)
C7'' H7'' 1.03(5)
C7' C8' 1.431(9)
C7' B11' 1.456(10)
C7' H7' 1.10(7)
C8'' B9 1.615(8)
C8'' H8'' 1.12(4)
C8' B9' 1.517(9)
C8' H8' 1.22(6)
B9 B10 1.782(9)
B9 H9 1.13(4)
B9' B10' 1.811(10)
B9' H9' 1.15(5)
B9' H12' 1.59(7)
B10 B11 1.776(10)
B10 H10 1.10(5)
B10 H12 1.28(8)
B10' B11' 1.977(13)
B10' H10' 0.87(7)
B10' H12' 1.17(7)
B11 H12 1.29(8)
B11 H11 1.20(4)
B11' H12' 1.59(7)
B11' H11' 0.97(5)
C11 N11 1.470(5)
C11 H11A 0.9600
C11 H11B 0.9600
C11 H11C 0.9600
N11 C12 1.468(5)
C12 H12A 0.9600
C12 H12B 0.9600
C12 H12C 0.9600
N12 C13 1.468(5)
N12 C14 1.476(5)
C13 H13A 0.9600
C13 H13B 0.9600
C13 H13C 0.9600
N13 C16 1.467(5)
N13 C15 1.473(5)
C14 H14A 0.9600
C14 H14A 0.9600
C14 H14B 0.9600
C15 H15A 0.9600
C15 H15B 0.9600
C15 H15C 0.9600
C16 H16A 0.9600
C16 H16B 0.9600
C16 H16C 0.9600
C21 N21 1.453(5)
C21 H21A 0.9600
C21 H21B 0.9600
C21 H21C 0.9600
N21 C22 1.461(5)
C22 H22A 0.9600
C22 H22B 0.9600
C22 H22A 0.9600
N22 C24 1.461(5)
N22 C23 1.475(5)
C23 H23A 0.9600
C23 H23B 0.9600
C23 H23C 0.9600
N23 C25 1.453(5)
N23 C26 1.461(5)
C24 H24A 0.9600
C24 H24B 0.9600
C24 H24C 0.9600
C25 H25A 0.9600
C25 H25B 0.9600
C25 H25C 0.9600
C26 H26A 0.9600
C26 H26B 0.9600
C26 H26C 0.9600
C31 N31 1.475(5)
C31 H31A 0.9600
C31 H31B 0.9600
C31 H31C 0.9600
N31 C32 1.453(5)
C32 H32A 0.9600
C32 H32B 0.9600
C32 H32C 0.9600
N32 C33 1.453(5)
N32 C34 1.475(5)
C33 H33A 0.9600
C33 H33B 0.9600
C33 H33C 0.9600
N33 C35 1.464(5)
N33 C36 1.467(5)
C34 H34A 0.9600
C34 H34B 0.9600
C34 H34C 0.9600
C35 H35A 0.9600
C35 H35B 0.9600
C35 H35C 0.9600
C36 H36A 0.9600
C36 H36B 0.9600
C36 H36C 0.9600
C41 N41 1.452(6)
C41 H41A 0.9600
C41 H41B 0.9600
C41 H41C 0.9600
N41 C42 1.456(5)
C42 H42A 0.9600
C42 H42B 0.9600
C42 H42C 0.9600
N42 C43 1.416(6)
N42 C44 1.465(6)
C43 H43A 0.9600
C43 H43B 0.9600
C43 H43C 0.9600
N43 C46 1.461(5)
N43 C45 1.469(5)
C44 H44A 0.9600
C44 H44B 0.9600
C44 H44C 0.9600
C45 H45A 0.9600
C45 H45B 0.9600
C45 H45C 0.9600
C46 H46A 0.9600
C46 H46B 0.9600
C46 H46C 0.9600
